data_4116726
loop_
_publ_author_name
'Hermann Irngartinger'
'Stefan Strack'

_publ_contact_author
;
     H. Irngartinger
     Organisch-Chemisches Institut
     Universit\"at Heidelberg     Im Neuenheimer Feld 270
     D-69120 Heidelberg
;
_publ_contact_author_email e56@ix.urz.uni-heidelberg.de
_publ_contact_author_fax '(+49) 6221 544205'
_publ_contact_author_phone '(+49) 6221 548422'
_publ_section_title
;
 Electron Density Distribution in a 1,2-Difluorinated Cubane Derivative
;
_journal_name_full 'Journal of the American Chemical Society'
_journal_page_first 5818
_journal_page_last 5819
_journal_paper_doi 10.1021/ja980514m
_journal_volume 120
_journal_year 1998
_chemical_formula_sum 'C10 H8 F I O2'
_chemical_formula_weight 306.06
_chemical_name_systematic
; 
 ? 
;
_space_group_IT_number 33
_symmetry_cell_setting orthorhombic
_symmetry_space_group_name_Hall 'P 2c -2n'
_symmetry_space_group_name_H-M 'P n a 21'
_atom_sites_solution_hydrogens geom
_atom_sites_solution_primary direct
_atom_sites_solution_secondary difmap
_audit_creation_method SHELXL
_cell_angle_alpha 90.00
_cell_angle_beta 90.00
_cell_angle_gamma 90.00
_cell_formula_units_Z 4
_cell_length_a 25.718(2)
_cell_length_b 5.7330(10)
_cell_length_c 6.5570(10)
_cell_measurement_reflns_used 75
_cell_measurement_temperature 218(2)
_cell_measurement_theta_max 26.6
_cell_measurement_theta_min 10.1
_cell_volume 966.8(2)
_computing_structure_refinement 'SHELXL-93 (Sheldrick, 1993)'
_computing_structure_solution 'SHELXS-86 (Sheldrick, 1990)'
_diffrn_ambient_temperature 218(2)
_diffrn_radiation_monochromator graphite
_diffrn_radiation_source 'fine-focus sealed tube'
_diffrn_radiation_type MoK\a
_diffrn_radiation_wavelength 0.71073
_diffrn_reflns_av_R_equivalents 0.0000
_diffrn_reflns_av_sigmaI/netI 0.0114
_diffrn_reflns_limit_h_max 33
_diffrn_reflns_limit_h_min 0
_diffrn_reflns_limit_k_max 8
_diffrn_reflns_limit_k_min 0
_diffrn_reflns_limit_l_max 7
_diffrn_reflns_limit_l_min 0
_diffrn_reflns_number 1267
_diffrn_reflns_theta_max 27.94
_diffrn_reflns_theta_min 3.17
_exptl_absorpt_coefficient_mu 3.265
_exptl_crystal_colour colourless
_exptl_crystal_density_diffrn 2.103
_exptl_crystal_F_000 584
_exptl_crystal_size_max 0.5
_exptl_crystal_size_mid 0.18
_exptl_crystal_size_min 0.1
_refine_diff_density_max 0.728
_refine_diff_density_min -0.768
_refine_diff_density_rms 0.109
_refine_ls_abs_structure_details 'Flack H D (1983), Acta Cryst. A39, 876-881'
_refine_ls_abs_structure_Flack 0.10(7)
_refine_ls_extinction_coef 0.0030(5)
_refine_ls_extinction_expression Fc^*^=kFc[1+0.001xFc^2^\l^3^/sin(2\q)]^-1/4^
_refine_ls_extinction_method SHELXL
_refine_ls_goodness_of_fit_all 1.161
_refine_ls_goodness_of_fit_obs 1.140
_refine_ls_matrix_type full
_refine_ls_number_parameters 160
_refine_ls_number_reflns 1264
_refine_ls_number_restraints 1
_refine_ls_restrained_S_all 1.406
_refine_ls_restrained_S_obs 1.139
_refine_ls_R_factor_all 0.0280
_refine_ls_R_factor_obs 0.0238
_refine_ls_shift/esd_max 0.000
_refine_ls_shift/esd_mean 0.000
_refine_ls_structure_factor_coef Fsqd
_refine_ls_weighting_details 'w=1/[\s^2^(Fo^2^)+(0.0229P)^2^+3.7478P] where P=(Fo^2^+2Fc^2^)/3'
_refine_ls_weighting_scheme calc
_refine_ls_wR_factor_all 0.0846
_refine_ls_wR_factor_obs 0.0661
_reflns_number_observed 1187
_reflns_number_total 1267
_reflns_observed_criterion >2sigma(I)
_cod_data_source_file ja980514m_1.cif
_cod_data_source_block 653b
_cod_depositor_comments
;
The following automatic conversions were performed:

'_refine_ls_weighting_scheme' value 'calc
w=1/[\s^2^(Fo^2^)+(0.0229P)^2^+3.7478P] where P=(Fo^2^+2Fc^2^)/3' was
changed to 'calc'. New tag '_refine_ls_weighting_details' was
created. The value of the new tag was set to
'w=1/[\s^2^(Fo^2^)+(0.0229P)^2^+3.7478P] where P=(Fo^2^+2Fc^2^)/3'.

Automatic conversion script
Id: cif_fix_values 3143 2015-03-26 13:38:13Z robertas 
;
_cod_database_code 4116726

loop_
_symmetry_equiv_pos_as_xyz
'x, y, z'
'-x, -y, z+1/2'
'x+1/2, -y+1/2, z'
'-x+1/2, y+1/2, z+1/2'

loop_
_atom_site_aniso_label
_atom_site_aniso_U_11
_atom_site_aniso_U_22
_atom_site_aniso_U_33
_atom_site_aniso_U_23
_atom_site_aniso_U_13
_atom_site_aniso_U_12
I 0.0210(2) 0.0398(2) 0.0363(2) 0.0018(4) -0.0027(4) 0.00511(14)
F 0.029(2) 0.054(3) 0.031(2) 0.013(2) -0.001(2) 0.004(2)
O1 0.018(2) 0.023(2) 0.065(5) -0.002(3) 0.003(3) 0.0014(14)
O2 0.026(2) 0.030(3) 0.093(6) -0.007(3) -0.006(3) -0.006(2)
C1 0.021(2) 0.023(3) 0.036(6) -0.001(3) -0.002(2) 0.000(2)
C2 0.020(2) 0.027(3) 0.027(5) -0.002(3) 0.000(3) 0.002(2)
C3 0.019(4) 0.032(4) 0.025(4) 0.000(3) 0.005(3) -0.001(3)
C4 0.020(2) 0.027(2) 0.031(3) -0.007(5) 0.008(6) -0.003(2)
C5 0.016(2) 0.032(3) 0.028(3) 0.003(5) 0.000(4) 0.005(2)
C6 0.024(4) 0.034(4) 0.036(5) -0.011(4) -0.001(4) 0.005(3)
C7 0.027(3) 0.022(2) 0.054(7) 0.000(3) -0.003(3) -0.003(2)
C8 0.030(5) 0.040(5) 0.035(5) 0.009(4) -0.002(4) 0.009(4)
C9 0.022(4) 0.038(4) 0.024(4) -0.006(4) 0.002(3) 0.003(4)
C10 0.023(3) 0.032(3) 0.066(10) 0.002(4) 0.001(4) 0.009(2)

loop_
_atom_site_label
_atom_site_type_symbol
_atom_site_fract_x
_atom_site_fract_y
_atom_site_fract_z
_atom_site_U_iso_or_equiv
_atom_site_thermal_displace_type
_atom_site_occupancy
_atom_site_calc_flag
I I 0.266170(12) 0.84209(7) 0.4046(2) 0.03235(15) Uani 1 d
F F 0.1158(2) 1.2491(9) 0.0642(7) 0.0380(10) Uani 1 d
O1 O 0.0197(2) 1.3076(7) 0.3830(20) 0.035(2) Uani 1 d
O2 O -0.0062(2) 0.9404(9) 0.3399(11) 0.050(2) Uani 1 d
H4 H 0.1829(26) 1.3217(126) 0.4147(313) 0.042(20) Uiso 1 d
H6 H 0.1628(26) 0.8085(122) 0.0885(114) 0.013(17) Uiso 1 d
H7 H 0.0875(27) 0.6339(118) 0.3549(116) 0.027(21) Uiso 1 d
H8 H 0.1492(29) 0.7508(139) 0.6648(123) 0.016(17) Uiso 1 d
H9 H 0.1126(36) 1.1464(143) 0.6721(151) 0.031(26) Uiso 1 d
H10B H -0.0358(30) 1.5387(162) 0.4498(176) 0.052(28) Uiso 1 d
H10A H -0.0547(30) 1.2833(139) 0.4697(122) 0.027(21) Uiso 1 d
H10C H -0.0442(56) 1.3588(233) 0.2455(252) 0.097(52) Uiso 1 d
C1 C 0.0280(2) 1.0792(11) 0.3653(11) 0.027(2) Uani 1 d
C2 C 0.0839(2) 1.0226(10) 0.3777(13) 0.025(2) Uani 1 d
C3 C 0.1269(4) 1.1100(20) 0.2261(14) 0.025(2) Uani 1 d
C4 C 0.1630(2) 1.1794(9) 0.4022(26) 0.0263(11) Uani 1 d
C5 C 0.1866(2) 0.9267(10) 0.3953(20) 0.0254(12) Uani 1 d
C6 C 0.1499(5) 0.8627(17) 0.2132(17) 0.031(2) Uani 1 d
C7 C 0.1082(3) 0.7736(11) 0.3693(15) 0.034(2) Uani 1 d
C8 C 0.1449(5) 0.8383(17) 0.5505(17) 0.035(3) Uani 1 d
C9 C 0.1207(4) 1.0906(22) 0.5576(14) 0.028(2) Uani 1 d
C10 C -0.0336(3) 1.3835(14) 0.3696(19) 0.040(3) Uani 1 d

loop_
_atom_type_symbol
_atom_type_description
_atom_type_scat_dispersion_real
_atom_type_scat_dispersion_imag
_atom_type_scat_source
C C 0.0033 0.0016 'International Tables Vol C Tables 4.2.6.8 and 6.1.1.4'
H H 0.0000 0.0000 'International Tables Vol C Tables 4.2.6.8 and 6.1.1.4'
O O 0.0106 0.0060 'International Tables Vol C Tables 4.2.6.8 and 6.1.1.4'
F F 0.0171 0.0103 'International Tables Vol C Tables 4.2.6.8 and 6.1.1.4'
I I -0.7260 1.8120 'International Tables Vol C Tables 4.2.6.8 and 6.1.1.4'

loop_
_geom_angle_atom_site_label_1
_geom_angle_atom_site_label_2
_geom_angle_atom_site_label_3
_geom_angle
C1 O1 C10 116.3(5)
O2 C1 O1 123.3(6)
O2 C1 C2 125.2(6)
O1 C1 C2 111.5(5)
C1 C2 C7 126.1(5)
C1 C2 C9 125.3(7)
C7 C2 C9 90.7(6)
C1 C2 C3 125.6(7)
C7 C2 C3 89.2(6)
C9 C2 C3 88.3(4)
F C3 C4 124.3(9)
F C3 C6 125.4(9)
C4 C3 C6 92.8(8)
F C3 C2 122.3(8)
C4 C3 C2 91.8(7)
C6 C3 C2 90.6(7)
C3 C4 C5 88.5(8)
C3 C4 C9 89.2(5)
C5 C4 C9 89.3(7)
C3 C4 H4 127.1(100)
C5 C4 H4 125.0(40)
C9 C4 H4 125.7(100)
C8 C5 C6 90.4(6)
C8 C5 C4 90.8(7)
C6 C5 C4 90.2(8)
C8 C5 I 125.0(7)
C6 C5 I 123.7(7)
C4 C5 I 126.1(4)
C3 C6 C5 88.5(7)
C3 C6 C7 90.1(7)
C5 C6 C7 89.5(7)
C3 C6 H6 119.3(45)
C5 C6 H6 122.0(43)
C7 C6 H6 134.9(45)
C2 C7 C8 89.9(6)
C2 C7 C6 89.9(6)
C8 C7 C6 90.3(5)
C2 C7 H7 122.8(41)
C8 C7 H7 127.2(46)
C6 C7 H7 125.6(45)
C5 C8 C7 89.8(7)
C5 C8 C9 89.6(7)
C7 C8 C9 90.1(8)
C5 C8 H8 129.4(49)
C7 C8 H8 124.6(52)
C9 C8 H8 122.0(50)
C2 C9 C4 90.6(7)
C2 C9 C8 89.3(8)
C4 C9 C8 90.3(8)
C2 C9 H9 128.2(65)
C4 C9 H9 128.6(63)
C8 C9 H9 118.2(59)
O1 C10 H10B 106.3(46)
O1 C10 H10A 107.2(43)
H10B C10 H10A 97.3(71)
O1 C10 H10C 107.8(95)
H10B C10 H10C 126.8(100)
H10A C10 H10C 109.9(100)

loop_
_geom_bond_atom_site_label_1
_geom_bond_atom_site_label_2
_geom_bond_distance
I C5 2.103(5)
F C3 1.358(11)
O1 C1 1.332(7)
O1 C10 1.442(8)
O2 C1 1.196(8)
C1 C2 1.476(8)
C2 C7 1.560(8)
C2 C9 1.563(12)
C2 C3 1.571(11)
C3 C4 1.53(2)
C3 C6 1.538(15)
C4 C5 1.572(8)
C4 C9 1.574(15)
C5 C8 1.56(2)
C5 C6 1.57(2)
C6 C7 1.568(14)
C7 C8 1.563(14)
C8 C9 1.58(2)

loop_
_geom_torsion_atom_site_label_1
_geom_torsion_atom_site_label_2
_geom_torsion_atom_site_label_3
_geom_torsion_atom_site_label_4
_geom_torsion
C10 O1 C1 O2 -0.2(16)
C10 O1 C1 C2 179.0(11)
O2 C1 C2 C7 -2.7(14)
O1 C1 C2 C7 178.2(9)
O2 C1 C2 C9 -125.0(9)
O1 C1 C2 C9 55.8(11)
O2 C1 C2 C3 117.5(9)
O1 C1 C2 C3 -61.7(11)
C1 C2 C3 F -0.4(14)
C7 C2 C3 F 135.3(9)
C9 C2 C3 F -134.0(12)
C1 C2 C3 C4 133.0(7)
C7 C2 C3 C4 -91.3(7)
C9 C2 C3 C4 -0.6(4)
C1 C2 C3 C6 -134.1(8)
C7 C2 C3 C6 1.5(7)
C9 C2 C3 C6 92.3(8)
F C3 C4 C5 -138.1(10)
C6 C3 C4 C5 -0.8(8)
C2 C3 C4 C5 89.9(7)
F C3 C4 C9 132.5(12)
C6 C3 C4 C9 -90.2(7)
C2 C3 C4 C9 0.6(4)
C3 C4 C5 C8 -89.6(8)
C9 C4 C5 C8 -0.3(8)
C3 C4 C5 C6 0.8(8)
C9 C4 C5 C6 90.1(8)
C3 C4 C5 I 134.4(9)
C9 C4 C5 I -136.3(9)
F C3 C6 C5 137.4(10)
C4 C3 C6 C5 0.8(8)
C2 C3 C6 C5 -91.1(7)
F C3 C6 C7 -133.0(9)
C4 C3 C6 C7 90.3(8)
C2 C3 C6 C7 -1.5(7)
C8 C5 C6 C3 90.0(7)
C4 C5 C6 C3 -0.8(8)
I C5 C6 C3 -136.1(7)
C8 C5 C6 C7 -0.1(5)
C4 C5 C6 C7 -90.9(7)
I C5 C6 C7 133.8(6)
C1 C2 C7 C8 -135.9(9)
C9 C2 C7 C8 0.5(7)
C3 C2 C7 C8 88.8(7)
C1 C2 C7 C6 133.8(9)
C9 C2 C7 C6 -89.8(7)
C3 C2 C7 C6 -1.5(7)
C3 C6 C7 C2 1.6(7)
C5 C6 C7 C2 90.0(6)
C3 C6 C7 C8 -88.3(7)
C5 C6 C7 C8 0.1(5)
C6 C5 C8 C7 0.1(5)
C4 C5 C8 C7 90.4(8)
I C5 C8 C7 -132.9(7)
C6 C5 C8 C9 -89.9(8)
C4 C5 C8 C9 0.3(8)
I C5 C8 C9 137.0(7)
C2 C7 C8 C5 -90.1(6)
C6 C7 C8 C5 -0.1(5)
C2 C7 C8 C9 -0.5(7)
C6 C7 C8 C9 89.5(7)
C1 C2 C9 C4 -133.2(7)
C7 C2 C9 C4 89.8(6)
C3 C2 C9 C4 0.6(4)
C1 C2 C9 C8 136.5(8)
C7 C2 C9 C8 -0.5(7)
C3 C2 C9 C8 -89.7(8)
C3 C4 C9 C2 -0.6(4)
C5 C4 C9 C2 -89.0(8)
C3 C4 C9 C8 88.8(8)
C5 C4 C9 C8 0.3(8)
C5 C8 C9 C2 90.3(8)
C7 C8 C9 C2 0.5(7)
C5 C8 C9 C4 -0.3(8)
C7 C8 C9 C4 -90.1(8)
